data_4501413
loop_
_publ_author_name
'Thu\'ery, Pierre'

_publ_section_title
;
 Coordination Polymers and Frameworks in Uranyl Ion Complexes with
 Sulfonates and Cucurbit[6]uril
;
_journal_issue 12
_journal_name_full 'Crystal Growth &amp; Design'
_journal_page_first 5702
_journal_paper_doi 10.1021/cg201253z
_journal_volume 11
_journal_year 2011
_chemical_formula_sum 'C50 H80 N24 O44 S2 U2'
_chemical_formula_weight 2261.56
_space_group_IT_number 14
_symmetry_cell_setting monoclinic
_symmetry_space_group_name_Hall '-P 2ybc'
_symmetry_space_group_name_H-M 'P 1 21/c 1'
_atom_sites_solution_hydrogens geom
_atom_sites_solution_primary direct
_atom_sites_solution_secondary difmap
_audit_creation_method SHELXL-97
_cell_angle_alpha 90.00
_cell_angle_beta 90.418(2)
_cell_angle_gamma 90.00
_cell_formula_units_Z 2
_cell_length_a 13.8818(3)
_cell_length_b 16.0838(6)
_cell_length_c 17.2845(5)
_cell_measurement_reflns_used 136612
_cell_measurement_temperature 150(2)
_cell_measurement_theta_max 30.51
_cell_measurement_theta_min 2.26
_cell_volume 3859.0(2)
_computing_cell_refinement 'HKL2000 (Otwinowski & Minor, 1997)'
_computing_data_collection 'COLLECT (Nonius, 1998)'
_computing_data_reduction 'HKL2000 (Otwinowski & Minor, 1997)'
_computing_molecular_graphics 'SHELXTL (Sheldrick, 2008)'
_computing_publication_material 'SHELXTL (Sheldrick, 2008); PLATON (Spek, 2003)'
_computing_structure_refinement 'SHELXL-97 (Sheldrick, 2008)'
_computing_structure_solution 'SHELXS-97 (Sheldrick, 2008)'
_diffrn_ambient_temperature 150(2)
_diffrn_measured_fraction_theta_full 0.999
_diffrn_measured_fraction_theta_max 0.999
_diffrn_measurement_device_type 'Nonius Kappa-CCD area-detector diffractometer'
_diffrn_measurement_method 'two \f and five \w scans with 2\% steps (462 frames)'
_diffrn_radiation_monochromator graphite
_diffrn_radiation_source 'fine-focus sealed tube'
_diffrn_radiation_type MoK\a
_diffrn_radiation_wavelength 0.71073
_diffrn_reflns_av_R_equivalents 0.0453
_diffrn_reflns_av_sigmaI/netI 0.0543
_diffrn_reflns_limit_h_max 19
_diffrn_reflns_limit_h_min -19
_diffrn_reflns_limit_k_max 22
_diffrn_reflns_limit_k_min -22
_diffrn_reflns_limit_l_max 24
_diffrn_reflns_limit_l_min -24
_diffrn_reflns_number 136612
_diffrn_reflns_theta_full 30.51
_diffrn_reflns_theta_max 30.51
_diffrn_reflns_theta_min 2.26
_diffrn_standards_decay_% 0
_diffrn_standards_interval_time 0
_diffrn_standards_number 0
_exptl_absorpt_coefficient_mu 4.363
_exptl_absorpt_correction_T_max 0.592
_exptl_absorpt_correction_T_min 0.494
_exptl_absorpt_correction_type multi-scan
_exptl_absorpt_process_details 'SCALEPACK (Otwinowski & Minor, 1997)'
_exptl_crystal_colour 'translucent light yellow'
_exptl_crystal_density_diffrn 1.946
_exptl_crystal_density_method 'not measured'
_exptl_crystal_description irregular
_exptl_crystal_F_000 2232
_exptl_crystal_size_max 0.14
_exptl_crystal_size_mid 0.12
_exptl_crystal_size_min 0.12
_refine_diff_density_max 1.831
_refine_diff_density_min -1.799
_refine_diff_density_rms 0.156
_refine_ls_extinction_method none
_refine_ls_goodness_of_fit_ref 1.044
_refine_ls_hydrogen_treatment constr
_refine_ls_matrix_type full
_refine_ls_number_parameters 550
_refine_ls_number_reflns 11769
_refine_ls_number_restraints 12
_refine_ls_restrained_S_all 1.059
_refine_ls_R_factor_all 0.0548
_refine_ls_R_factor_gt 0.0379
_refine_ls_shift/su_max 0.001
_refine_ls_shift/su_mean 0.000
_refine_ls_structure_factor_coef Fsqd
_refine_ls_weighting_details 'calc w=1/[\s^2^(Fo^2^)+(0.0413P)^2^+4.4354P] where P=(Fo^2^+2Fc^2^)/3'
_refine_ls_weighting_scheme calc
_refine_ls_wR_factor_gt 0.0891
_refine_ls_wR_factor_ref 0.0937
_reflns_number_gt 9410
_reflns_number_total 11769
_reflns_threshold_expression >2sigma(I)
_cod_data_source_file cg201253z_si_002.cif
_cod_data_source_block 1
_cod_original_sg_symbol_H-M 'P 21/c'
_cod_database_code 4501413

loop_
_symmetry_equiv_pos_as_xyz
'x, y, z'
'-x, y+1/2, -z+1/2'
'-x, -y, -z'
'x, -y-1/2, z-1/2'

loop_
_atom_site_label
_atom_site_type_symbol
_atom_site_fract_x
_atom_site_fract_y
_atom_site_fract_z
_atom_site_U_iso_or_equiv
_atom_site_adp_type
_atom_site_occupancy
_atom_site_symmetry_multiplicity
_atom_site_calc_flag
_atom_site_refinement_flags
U U 0.385679(9) 0.920847(8) 0.248538(7) 0.02324(5) Uani 1 1 d .
S1 S 0.52696(6) 0.74809(6) 0.17768(6) 0.02806(19) Uani 1 1 d .
O1 O 0.4578(2) 0.93307(19) 0.33255(16) 0.0330(6) Uani 1 1 d .
O2 O 0.3125(2) 0.91208(18) 0.16469(16) 0.0339(6) Uani 1 1 d .
O3 O 0.5258(2) 0.94141(19) 0.17965(17) 0.0344(6) Uani 1 1 d .
O4 O 0.6414(2) 0.9837(2) 0.10199(18) 0.0411(7) Uani 1 1 d .
O5 O 0.4438(2) 0.78595(18) 0.21760(17) 0.0359(7) Uani 1 1 d .
O6 O 0.6185(2) 0.77188(19) 0.21163(17) 0.0347(6) Uani 1 1 d .
O7 O 0.5102(2) 0.65888(18) 0.17145(18) 0.0351(6) Uani 1 1 d .
O8 O 0.29834(19) 0.80963(18) 0.31600(15) 0.0319(6) Uani 1 1 d .
H8A H 0.3085 0.7520 0.3300 0.038 Uiso 1 1 d R
H8B H 0.2937 0.8242 0.3543 0.038 Uiso 1 1 d R
O9 O 0.24649(19) 0.97315(19) 0.31180(17) 0.0364(7) Uani 1 1 d .
H9A H 0.2482 1.0067 0.3473 0.044 Uiso 1 1 d R
H9B H 0.1833 0.9581 0.2983 0.044 Uiso 1 1 d R
O10 O 0.3876(2) 1.06620(18) 0.22965(18) 0.0330(6) Uani 1 1 d .
H10A H 0.4161 1.0982 0.2634 0.040 Uiso 1 1 d R
H10B H 0.3266 1.0807 0.2273 0.040 Uiso 1 1 d R
O11 O 1.2992(2) 0.8893(2) 0.46110(16) 0.0377(7) Uani 1 1 d .
O12 O 1.0960(2) 0.9736(3) 0.76101(19) 0.0499(9) Uani 1 1 d .
O13 O 1.1374(2) 0.7484(3) 0.41024(17) 0.0515(9) Uani 1 1 d .
O14 O 0.9131(2) 0.84127(19) 0.69750(17) 0.0374(7) Uani 1 1 d .
O15 O 0.9289(2) 0.8255(2) 0.29784(18) 0.0477(9) Uani 1 1 d .
O16 O 0.7169(2) 0.89751(19) 0.59781(16) 0.0322(6) Uani 1 1 d .
O17 O 0.2924(2) 0.6436(2) 0.34619(18) 0.0414(7) Uani 1 1 d .
H17A H 0.3122 0.5973 0.3633 0.050 Uiso 1 1 d R
H17B H 0.2294 0.6451 0.3718 0.050 Uiso 1 1 d R
O18 O 0.0713(3) 0.9390(3) 0.2677(3) 0.0763(13) Uani 1 1 d .
H18A H 0.0136 0.9746 0.2641 0.092 Uiso 1 1 d R
H18B H 0.0560 0.8877 0.2957 0.092 Uiso 1 1 d R
O19 O 0.2255(3) 1.1334(3) 0.1935(2) 0.0823(14) Uani 1 1 d U
H19A H 0.1853 1.1401 0.2319 0.099 Uiso 1 1 d R
H19B H 0.2004 1.0955 0.1638 0.099 Uiso 1 1 d R
O20 O 0.7868(4) 0.9633(5) -0.0033(4) 0.120(2) Uani 1 1 d U
H20A H 0.7562 0.9474 0.0340 0.144 Uiso 1 1 d R
H20B H 0.7814 1.0216 -0.0023 0.144 Uiso 1 1 d R
O21 O 1.0712(4) 0.9587(4) 0.9174(3) 0.0978(17) Uani 1 1 d .
O22 O 0.8832(4) 1.0019(3) -0.1235(4) 0.1058(19) Uani 1 1 d .
N1 N 1.3171(2) 0.9626(2) 0.57457(18) 0.0318(7) Uani 1 1 d .
N2 N 1.2654(2) 0.8321(2) 0.58022(18) 0.0323(7) Uani 1 1 d .
N3 N 1.1747(2) 0.8700(3) 0.69504(19) 0.0351(8) Uani 1 1 d .
N4 N 1.2395(2) 0.9959(3) 0.69771(19) 0.0377(8) Uani 1 1 d .
N5 N 1.1410(2) 0.7329(2) 0.54240(19) 0.0341(8) Uani 1 1 d .
N6 N 1.0016(3) 0.7187(3) 0.4814(2) 0.0467(10) Uani 1 1 d .
N7 N 0.9117(2) 0.7437(2) 0.59942(19) 0.0318(7) Uani 1 1 d .
N8 N 1.0501(2) 0.7737(2) 0.65720(19) 0.0355(8) Uani 1 1 d .
N9 N 0.8654(2) 0.7683(3) 0.4083(2) 0.0381(8) Uani 1 1 d .
N10 N 0.7776(2) 0.8605(3) 0.34273(19) 0.0360(8) Uani 1 1 d .
N11 N 0.6989(2) 0.8935(2) 0.46475(19) 0.0313(7) Uani 1 1 d .
N12 N 0.7698(2) 0.7870(2) 0.52484(19) 0.0324(7) Uani 1 1 d .
C1 C 0.5753(3) 0.9350(2) 0.1181(2) 0.0289(8) Uani 1 1 d .
C2 C 0.5488(3) 0.8678(3) 0.0611(2) 0.0301(8) Uani 1 1 d .
C3 C 0.5231(2) 0.7864(2) 0.0807(2) 0.0265(7) Uani 1 1 d .
C4 C 0.4965(3) 0.7294(3) 0.0238(2) 0.0335(9) Uani 1 1 d .
H4 H 0.4818 0.6749 0.0373 0.040 Uiso 1 1 calc R
C5 C 0.4919(3) 0.7542(3) -0.0540(3) 0.0402(10) Uani 1 1 d .
H5 H 0.4714 0.7170 -0.0918 0.048 Uiso 1 1 calc R
C6 C 0.5178(3) 0.8341(3) -0.0740(3) 0.0445(11) Uani 1 1 d .
H6 H 0.5154 0.8507 -0.1255 0.053 Uiso 1 1 calc R
C7 C 0.5474(3) 0.8896(3) -0.0173(2) 0.0390(10) Uani 1 1 d .
H7 H 0.5668 0.9427 -0.0317 0.047 Uiso 1 1 calc R
C8 C 1.2932(3) 0.8945(3) 0.5311(2) 0.0298(8) Uani 1 1 d .
C9 C 1.3108(3) 0.9471(3) 0.6577(2) 0.0349(9) Uani 1 1 d .
H9 H 1.3741 0.9505 0.6831 0.042 Uiso 1 1 calc R
C10 C 1.2692(3) 0.8574(3) 0.6603(2) 0.0347(9) Uani 1 1 d .
H10 H 1.3096 0.8201 0.6914 0.042 Uiso 1 1 calc R
C11 C 1.1635(3) 0.9493(4) 0.7210(2) 0.0403(10) Uani 1 1 d .
C12 C 1.2424(3) 0.7490(3) 0.5535(2) 0.0325(9) Uani 1 1 d .
H12A H 1.2751 0.7395 0.5049 0.039 Uiso 1 1 calc R
H12B H 1.2677 0.7093 0.5907 0.039 Uiso 1 1 calc R
C13 C 1.1123(3) 0.8036(3) 0.7183(2) 0.0411(10) Uani 1 1 d .
H13A H 1.0729 0.8227 0.7608 0.049 Uiso 1 1 calc R
H13B H 1.1514 0.7577 0.7371 0.049 Uiso 1 1 calc R
C14 C 1.0968(3) 0.7345(3) 0.4717(2) 0.0403(10) Uani 1 1 d .
C15 C 1.0759(3) 0.7087(3) 0.6036(2) 0.0341(9) Uani 1 1 d .
H15 H 1.0992 0.6591 0.6309 0.041 Uiso 1 1 calc R
C16 C 0.9803(3) 0.6911(3) 0.5597(2) 0.0346(9) Uani 1 1 d .
H16 H 0.9623 0.6322 0.5616 0.042 Uiso 1 1 calc R
C17 C 0.9528(3) 0.7917(3) 0.6556(2) 0.0314(8) Uani 1 1 d .
C18 C 0.9374(3) 0.7034(4) 0.4178(3) 0.0451(12) Uani 1 1 d .
H18C H 0.9051 0.6506 0.4258 0.054 Uiso 1 1 calc R
H18D H 0.9744 0.6990 0.3706 0.054 Uiso 1 1 calc R
C19 C 0.8079(3) 0.7381(3) 0.5882(2) 0.0335(9) Uani 1 1 d .
H19C H 0.7910 0.6803 0.5795 0.040 Uiso 1 1 calc R
H19D H 0.7767 0.7556 0.6356 0.040 Uiso 1 1 calc R
C20 C 0.8645(3) 0.8191(3) 0.3449(2) 0.0398(10) Uani 1 1 d .
C21 C 0.7717(3) 0.7630(3) 0.4442(2) 0.0335(9) Uani 1 1 d .
H21 H 0.7418 0.7085 0.4358 0.040 Uiso 1 1 calc R
C22 C 0.7144(3) 0.8335(3) 0.4035(2) 0.0341(9) Uani 1 1 d .
H22 H 0.6531 0.8129 0.3824 0.041 Uiso 1 1 calc R
C23 C 0.7284(2) 0.8628(3) 0.5360(2) 0.0284(8) Uani 1 1 d .
C24 C 0.7499(4) 0.9176(3) 0.2822(2) 0.0432(11) Uani 1 1 d .
H24A H 0.7886 0.9063 0.2369 0.052 Uiso 1 1 calc R
H24B H 0.6831 0.9073 0.2684 0.052 Uiso 1 1 calc R
C25 C 0.6368(3) 0.9652(3) 0.4588(2) 0.0323(8) Uani 1 1 d .
H25A H 0.6139 0.9794 0.5100 0.039 Uiso 1 1 calc R
H25B H 0.5811 0.9507 0.4273 0.039 Uiso 1 1 calc R

loop_
_atom_site_aniso_label
_atom_site_aniso_U_11
_atom_site_aniso_U_22
_atom_site_aniso_U_33
_atom_site_aniso_U_23
_atom_site_aniso_U_13
_atom_site_aniso_U_12
U 0.02211(7) 0.02165(8) 0.02598(7) -0.00186(5) 0.00081(5) 0.00057(5)
S1 0.0264(4) 0.0212(5) 0.0366(5) 0.0003(4) 0.0052(3) 0.0029(3)
O1 0.0329(14) 0.0344(17) 0.0316(14) 0.0024(12) -0.0031(11) -0.0047(12)
O2 0.0375(15) 0.0337(17) 0.0304(13) -0.0056(12) -0.0040(11) -0.0009(12)
O3 0.0327(14) 0.0304(15) 0.0404(15) -0.0039(13) 0.0126(12) -0.0019(12)
O4 0.0422(16) 0.0330(17) 0.0482(17) -0.0048(14) 0.0132(13) -0.0130(13)
O5 0.0368(15) 0.0213(14) 0.0499(17) 0.0013(12) 0.0198(13) 0.0030(11)
O6 0.0351(14) 0.0310(16) 0.0378(15) -0.0019(13) -0.0018(12) 0.0028(12)
O7 0.0330(14) 0.0212(15) 0.0512(17) -0.0008(13) 0.0028(12) 0.0015(11)
O8 0.0367(14) 0.0290(15) 0.0302(13) 0.0003(11) 0.0098(11) -0.0033(12)
O9 0.0290(13) 0.0376(17) 0.0428(16) -0.0129(13) 0.0089(12) 0.0020(12)
O10 0.0347(15) 0.0233(15) 0.0411(15) -0.0002(12) 0.0007(12) -0.0008(11)
O11 0.0519(18) 0.0338(17) 0.0275(13) 0.0024(12) 0.0080(12) 0.0061(14)
O12 0.0321(15) 0.069(3) 0.0487(19) -0.0121(17) 0.0114(14) -0.0014(15)
O13 0.0356(16) 0.086(3) 0.0332(15) 0.0032(17) 0.0114(12) 0.0084(17)
O14 0.0361(15) 0.0356(17) 0.0407(16) -0.0029(13) 0.0080(12) 0.0041(13)
O15 0.0340(16) 0.068(2) 0.0413(16) -0.0191(17) 0.0137(13) -0.0033(15)
O16 0.0349(14) 0.0316(15) 0.0302(13) -0.0042(12) 0.0061(11) 0.0019(12)
O17 0.0412(16) 0.0324(17) 0.0505(18) 0.0057(14) 0.0060(14) 0.0036(13)
O18 0.0330(19) 0.094(3) 0.102(3) 0.015(3) -0.002(2) -0.008(2)
O19 0.073(2) 0.106(3) 0.069(2) 0.045(2) 0.0299(19) 0.050(2)
O20 0.102(3) 0.126(4) 0.133(4) -0.031(3) 0.031(3) -0.015(3)
O21 0.081(3) 0.132(5) 0.081(3) -0.021(3) 0.016(3) -0.018(3)
O22 0.071(3) 0.057(3) 0.190(6) -0.003(4) 0.000(3) 0.002(2)
N1 0.0328(17) 0.035(2) 0.0280(15) 0.0036(14) 0.0038(13) 0.0012(14)
N2 0.0329(16) 0.036(2) 0.0282(16) 0.0032(14) 0.0042(13) 0.0042(14)
N3 0.0263(16) 0.049(2) 0.0300(16) 0.0014(16) 0.0045(13) -0.0028(15)
N4 0.0337(18) 0.051(2) 0.0283(16) -0.0041(16) 0.0065(14) -0.0026(16)
N5 0.0244(15) 0.044(2) 0.0340(16) 0.0083(16) 0.0071(13) 0.0047(14)
N6 0.0274(17) 0.079(3) 0.0336(18) -0.0062(19) 0.0039(14) 0.0077(18)
N7 0.0266(15) 0.033(2) 0.0357(17) 0.0012(15) 0.0082(13) 0.0034(14)
N8 0.0283(16) 0.047(2) 0.0311(16) -0.0030(15) 0.0067(13) -0.0025(15)
N9 0.0250(15) 0.047(2) 0.0420(19) -0.0134(17) 0.0030(14) 0.0033(15)
N10 0.0303(17) 0.047(2) 0.0306(16) -0.0079(16) 0.0047(13) 0.0001(15)
N11 0.0272(16) 0.0357(19) 0.0312(16) -0.0065(15) 0.0031(13) 0.0039(14)
N12 0.0293(16) 0.034(2) 0.0341(17) -0.0059(14) 0.0028(13) 0.0066(14)
C1 0.0276(18) 0.026(2) 0.0333(18) 0.0027(16) 0.0043(15) 0.0008(15)
C2 0.0233(17) 0.030(2) 0.038(2) 0.0011(17) 0.0063(15) 0.0027(15)
C3 0.0195(15) 0.028(2) 0.0325(18) -0.0018(15) 0.0031(13) 0.0020(14)
C4 0.0243(17) 0.033(2) 0.043(2) -0.0098(18) 0.0044(16) -0.0006(15)
C5 0.031(2) 0.050(3) 0.039(2) -0.010(2) 0.0003(17) 0.0009(19)
C6 0.043(2) 0.057(3) 0.034(2) -0.004(2) 0.0012(18) 0.005(2)
C7 0.040(2) 0.039(3) 0.038(2) 0.002(2) 0.0050(18) 0.0017(19)
C8 0.0268(18) 0.034(2) 0.0287(18) 0.0045(16) 0.0038(14) 0.0080(16)
C9 0.0251(18) 0.050(3) 0.0298(19) 0.0023(18) -0.0005(15) 0.0025(17)
C10 0.0269(18) 0.054(3) 0.0231(17) 0.0063(17) -0.0013(14) 0.0053(18)
C11 0.033(2) 0.058(3) 0.0299(19) -0.002(2) 0.0029(16) -0.003(2)
C12 0.0263(17) 0.036(2) 0.0356(19) 0.0080(17) 0.0068(15) 0.0082(16)
C13 0.035(2) 0.057(3) 0.031(2) 0.006(2) 0.0078(16) -0.003(2)
C14 0.0310(19) 0.055(3) 0.035(2) -0.003(2) 0.0047(16) 0.0107(19)
C15 0.0299(19) 0.036(2) 0.037(2) 0.0061(18) 0.0066(16) 0.0040(16)
C16 0.0273(18) 0.035(2) 0.042(2) -0.0007(18) 0.0079(16) 0.0059(16)
C17 0.0293(18) 0.033(2) 0.0319(19) 0.0080(17) 0.0072(15) 0.0007(16)
C18 0.034(2) 0.062(3) 0.039(2) -0.014(2) 0.0010(18) 0.017(2)
C19 0.0286(18) 0.029(2) 0.043(2) 0.0026(18) 0.0112(16) -0.0002(16)
C20 0.0273(19) 0.054(3) 0.038(2) -0.018(2) 0.0032(16) -0.0058(18)
C21 0.0248(17) 0.036(2) 0.040(2) -0.0120(18) 0.0030(15) -0.0009(16)
C22 0.0259(18) 0.041(2) 0.036(2) -0.0102(18) 0.0056(15) -0.0057(16)
C23 0.0196(16) 0.033(2) 0.0330(19) -0.0027(16) 0.0031(14) -0.0012(14)
C24 0.042(2) 0.058(3) 0.029(2) -0.009(2) 0.0012(17) -0.005(2)
C25 0.0231(17) 0.038(2) 0.036(2) 0.0007(18) 0.0034(15) 0.0003(16)

loop_
_atom_type_symbol
_atom_type_description
_atom_type_scat_dispersion_real
_atom_type_scat_dispersion_imag
_atom_type_scat_source
C C 0.0033 0.0016 'International Tables Vol C Tables 4.2.6.8 and 6.1.1.4'
H H 0.0000 0.0000 'International Tables Vol C Tables 4.2.6.8 and 6.1.1.4'
N N 0.0061 0.0033 'International Tables Vol C Tables 4.2.6.8 and 6.1.1.4'
O O 0.0106 0.0060 'International Tables Vol C Tables 4.2.6.8 and 6.1.1.4'
S S 0.1246 0.1234 'International Tables Vol C Tables 4.2.6.8 and 6.1.1.4'
U U -9.6767 9.6646 'International Tables Vol C Tables 4.2.6.8 and 6.1.1.4'

loop_
_geom_angle_atom_site_label_1
_geom_angle_atom_site_label_2
_geom_angle_atom_site_label_3
_geom_angle
_geom_angle_site_symmetry_1
_geom_angle_site_symmetry_3
O1 U O2 178.13(13) . .
O1 U O3 86.20(12) . .
O2 U O3 94.00(12) . .
O1 U O10 89.81(12) . .
O2 U O10 88.43(12) . .
O3 U O10 77.10(10) . .
O1 U O5 95.45(13) . .
O2 U O5 86.39(12) . .
O3 U O5 74.11(10) . .
O10 U O5 150.29(9) . .
O1 U O9 92.29(12) . .
O2 U O9 86.63(12) . .
O3 U O9 151.02(11) . .
O10 U O9 73.95(10) . .
O5 U O9 134.75(10) . .
O1 U O8 88.26(11) . .
O2 U O8 92.77(12) . .
O3 U O8 140.15(10) . .
O10 U O8 142.36(10) . .
O5 U O8 67.19(9) . .
O9 U O8 68.58(10) . .
O6 S1 O7 115.42(17) . .
O6 S1 O5 112.81(18) . .
O7 S1 O5 108.37(16) . .
O6 S1 C3 108.03(17) . .
O7 S1 C3 105.45(18) . .
O5 S1 C3 106.11(17) . .
C1 O3 U 151.5(3) . .
S1 O5 U 138.39(17) . .
U O8 H8A 138.1 . .
U O8 H8B 104.6 . .
H8A O8 H8B 95.6 . .
U O9 H9A 124.0 . .
U O9 H9B 123.7 . .
H9A O9 H9B 112.3 . .
U O10 H10A 119.9 . .
U O10 H10B 105.0 . .
H10A O10 H10B 107.9 . .
H17A O17 H17B 98.7 . .
H18A O18 H18B 109.8 . .
H19A O19 H19B 106.2 . .
H20A O20 H20B 104.9 . .
C8 N1 C25 122.0(3) . 3_776
C8 N1 C9 112.9(3) . .
C25 N1 C9 123.9(4) 3_776 .
C8 N2 C10 112.3(4) . .
C8 N2 C12 122.7(3) . .
C10 N2 C12 124.9(3) . .
C11 N3 C13 122.3(4) . .
C11 N3 C10 111.8(4) . .
C13 N3 C10 123.9(4) . .
C11 N4 C24 122.7(4) . 3_776
C11 N4 C9 112.3(4) . .
C24 N4 C9 124.8(4) 3_776 .
C14 N5 C12 123.2(3) . .
C14 N5 C15 112.3(3) . .
C12 N5 C15 124.3(3) . .
C14 N6 C18 122.6(4) . .
C14 N6 C16 112.1(3) . .
C18 N6 C16 122.1(4) . .
C17 N7 C16 113.2(3) . .
C17 N7 C19 122.6(3) . .
C16 N7 C19 123.6(4) . .
C17 N8 C13 121.7(4) . .
C17 N8 C15 112.7(3) . .
C13 N8 C15 124.1(4) . .
C20 N9 C21 112.1(3) . .
C20 N9 C18 121.4(3) . .
C21 N9 C18 121.9(4) . .
C20 N10 C22 111.9(4) . .
C20 N10 C24 123.8(4) . .
C22 N10 C24 124.0(4) . .
C23 N11 C25 121.4(3) . .
C23 N11 C22 111.5(4) . .
C25 N11 C22 124.8(3) . .
C23 N12 C19 122.2(3) . .
C23 N12 C21 112.7(3) . .
C19 N12 C21 125.1(3) . .
O4 C1 O3 122.7(4) . .
O4 C1 C2 119.0(3) . .
O3 C1 C2 118.2(3) . .
C3 C2 C7 117.8(4) . .
C3 C2 C1 125.1(4) . .
C7 C2 C1 117.1(4) . .
C4 C3 C2 120.8(4) . .
C4 C3 S1 116.2(3) . .
C2 C3 S1 122.9(3) . .
C3 C4 C5 119.9(4) . .
C3 C4 H4 120.0 . .
C5 C4 H4 120.0 . .
C6 C5 C4 119.7(4) . .
C6 C5 H5 120.2 . .
C4 C5 H5 120.2 . .
C5 C6 C7 120.0(4) . .
C5 C6 H6 120.0 . .
C7 C6 H6 120.0 . .
C6 C7 C2 121.7(5) . .
C6 C7 H7 119.2 . .
C2 C7 H7 119.2 . .
O11 C8 N1 125.7(4) . .
O11 C8 N2 125.9(4) . .
N1 C8 N2 108.3(3) . .
N4 C9 N1 115.1(4) . .
N4 C9 C10 103.6(3) . .
N1 C9 C10 102.1(3) . .
N4 C9 H9 111.8 . .
N1 C9 H9 111.8 . .
C10 C9 H9 111.8 . .
N2 C10 N3 114.0(3) . .
N2 C10 C9 104.2(3) . .
N3 C10 C9 102.6(3) . .
N2 C10 H10 111.8 . .
N3 C10 H10 111.8 . .
C9 C10 H10 111.8 . .
O12 C11 N4 125.9(5) . .
O12 C11 N3 124.9(4) . .
N4 C11 N3 109.1(4) . .
N5 C12 N2 114.8(3) . .
N5 C12 H12A 108.6 . .
N2 C12 H12A 108.6 . .
N5 C12 H12B 108.6 . .
N2 C12 H12B 108.6 . .
H12A C12 H12B 107.5 . .
N3 C13 N8 113.8(3) . .
N3 C13 H13A 108.8 . .
N8 C13 H13A 108.8 . .
N3 C13 H13B 108.8 . .
N8 C13 H13B 108.8 . .
H13A C13 H13B 107.7 . .
O13 C14 N6 126.4(4) . .
O13 C14 N5 125.0(4) . .
N6 C14 N5 108.6(4) . .
N8 C15 N5 115.6(4) . .
N8 C15 C16 103.3(3) . .
N5 C15 C16 103.2(3) . .
N8 C15 H15 111.4 . .
N5 C15 H15 111.4 . .
C16 C15 H15 111.4 . .
N7 C16 N6 113.5(4) . .
N7 C16 C15 103.0(3) . .
N6 C16 C15 102.7(3) . .
N7 C16 H16 112.3 . .
N6 C16 H16 112.3 . .
C15 C16 H16 112.3 . .
O14 C17 N7 127.5(4) . .
O14 C17 N8 125.1(4) . .
N7 C17 N8 107.5(3) . .
N6 C18 N9 112.7(4) . .
N6 C18 H18C 109.1 . .
N9 C18 H18C 109.1 . .
N6 C18 H18D 109.1 . .
N9 C18 H18D 109.1 . .
H18C C18 H18D 107.8 . .
N12 C19 N7 115.0(3) . .
N12 C19 H19C 108.5 . .
N7 C19 H19C 108.5 . .
N12 C19 H19D 108.5 . .
N7 C19 H19D 108.5 . .
H19C C19 H19D 107.5 . .
O15 C20 N9 125.8(4) . .
O15 C20 N10 126.0(5) . .
N9 C20 N10 108.2(3) . .
N9 C21 N12 114.8(3) . .
N9 C21 C22 102.9(3) . .
N12 C21 C22 103.2(3) . .
N9 C21 H21 111.7 . .
N12 C21 H21 111.7 . .
C22 C21 H21 111.7 . .
N10 C22 N11 115.2(4) . .
N10 C22 C21 103.7(3) . .
N11 C22 C21 103.5(3) . .
N10 C22 H22 111.3 . .
N11 C22 H22 111.3 . .
C21 C22 H22 111.3 . .
O16 C23 N12 126.3(4) . .
O16 C23 N11 125.3(4) . .
N12 C23 N11 108.4(3) . .
N4 C24 N10 114.5(4) 3_776 .
N4 C24 H24A 108.6 3_776 .
N10 C24 H24A 108.6 . .
N4 C24 H24B 108.6 3_776 .
N10 C24 H24B 108.6 . .
H24A C24 H24B 107.6 . .
N11 C25 N1 113.8(3) . 3_776
N11 C25 H25A 108.8 . .
N1 C25 H25A 108.8 3_776 .
N11 C25 H25B 108.8 . .
N1 C25 H25B 108.8 3_776 .
H25A C25 H25B 107.7 . .

loop_
_geom_bond_atom_site_label_1
_geom_bond_atom_site_label_2
_geom_bond_distance
_geom_bond_site_symmetry_2
U O1 1.769(3) .
U O2 1.769(3) .
U O3 2.312(3) .
U O10 2.361(3) .
U O5 2.377(3) .
U O9 2.381(3) .
U O8 2.460(3) .
S1 O6 1.448(3) .
S1 O7 1.458(3) .
S1 O5 1.480(3) .
S1 C3 1.786(4) .
O3 C1 1.275(5) .
O4 C1 1.240(5) .
O8 H8A 0.9677 .
O8 H8B 0.7061 .
O9 H9A 0.8178 .
O9 H9B 0.9374 .
O10 H10A 0.8709 .
O10 H10B 0.8785 .
O11 C8 1.216(5) .
O12 C11 1.232(5) .
O13 C14 1.227(5) .
O14 C17 1.213(5) .
O15 C20 1.217(5) .
O16 C23 1.218(5) .
O17 H17A 0.8470 .
O17 H17B 0.9825 .
O18 H18A 0.9868 .
O18 H18B 0.9817 .
O19 H19A 0.8770 .
O19 H19B 0.8687 .
O20 H20A 0.8153 .
O20 H20B 0.9411 .
N1 C8 1.367(6) .
N1 C25 1.449(5) 3_776
N1 C9 1.462(5) .
N2 C8 1.372(5) .
N2 C10 1.443(5) .
N2 C12 1.450(6) .
N3 C11 1.362(7) .
N3 C13 1.434(6) .
N3 C10 1.460(5) .
N4 C11 1.359(6) .
N4 C24 1.440(6) 3_776
N4 C9 1.443(5) .
N5 C14 1.363(6) .
N5 C12 1.442(5) .
N5 C15 1.450(5) .
N6 C14 1.357(6) .
N6 C18 1.433(6) .
N6 C16 1.458(6) .
N7 C17 1.362(5) .
N7 C16 1.450(5) .
N7 C19 1.456(5) .
N8 C17 1.381(5) .
N8 C13 1.442(6) .
N8 C15 1.443(6) .
N9 C20 1.368(6) .
N9 C21 1.446(5) .
N9 C18 1.454(6) .
N10 C20 1.378(6) .
N10 C22 1.441(5) .
N10 C24 1.442(6) .
N11 C23 1.385(5) .
N11 C25 1.443(5) .
N11 C22 1.450(5) .
N12 C23 1.362(5) .
N12 C19 1.446(5) .
N12 C21 1.447(5) .
C1 C2 1.506(6) .
C2 C3 1.400(6) .
C2 C7 1.401(6) .
C3 C4 1.393(6) .
C4 C5 1.404(6) .
C4 H4 0.9300 .
C5 C6 1.379(7) .
C5 H5 0.9300 .
C6 C7 1.385(7) .
C6 H6 0.9300 .
C7 H7 0.9300 .
C9 C10 1.556(7) .
C9 H9 0.9800 .
C10 H10 0.9800 .
C12 H12A 0.9700 .
C12 H12B 0.9700 .
C13 H13A 0.9700 .
C13 H13B 0.9700 .
C15 C16 1.550(6) .
C15 H15 0.9800 .
C16 H16 0.9800 .
C18 H18C 0.9700 .
C18 H18D 0.9700 .
C19 H19C 0.9700 .
C19 H19D 0.9700 .
C21 C22 1.551(6) .
C21 H21 0.9800 .
C22 H22 0.9800 .
C24 N4 1.440(6) 3_776
C24 H24A 0.9700 .
C24 H24B 0.9700 .
C25 N1 1.449(5) 3_776
C25 H25A 0.9700 .
C25 H25B 0.9700 .

loop_
_geom_hbond_atom_site_label_D
_geom_hbond_atom_site_label_H
_geom_hbond_atom_site_label_A
_geom_hbond_distance_DH
_geom_hbond_distance_HA
_geom_hbond_distance_DA
_geom_hbond_angle_DHA
_geom_hbond_site_symmetry_A
O8 H8B O11 0.71 2.12 2.816(4) 167.5 1_455
O8 H8A O17 0.97 1.78 2.722(4) 163.5 .
O9 H9A O16 0.82 1.87 2.649(4) 158.5 3_676
O9 H9B O18 0.94 1.67 2.601(5) 174.3 .
O10 H10A O7 0.87 1.80 2.669(4) 172.5 2_655
O10 H10B O19 0.88 1.74 2.570(5) 157.1 .
O17 H17A O4 0.85 2.03 2.872(4) 176.7 2_645
O17 H17B O13 0.98 2.20 2.954(4) 132.4 1_455
O18 H18A O12 0.99 1.78 2.756(6) 167.5 3_676
O18 H18B O15 0.98 2.03 2.744(5) 128.0 1_455
O19 H19A O14 0.88 1.86 2.733(4) 171.6 3_676
O19 H19B O22 0.87 2.07 2.906(8) 162.3 3_675
O20 H20A O4 0.82 2.07 2.747(6) 140.1 .
